data_1519702
loop_
_publ_author_name
'Yao, Peng-Fei'
'Li, Hai-Ye'
'Huang, Fu-Ping'
'Yu, Qing'
'Qin, Xao-Huan'
'Tang, Jie'
'Tao, Ye'
'Bian, He-Dong'

_publ_section_title
;
 A series of multidimensional MOFs incorporating a new N-heterocyclic
 building block:
 5,5&#x2032;-di(pyridin-4-yl)-3,3&#x2032;-bi(1,2,4-triazole)
;
_journal_issue 60
_journal_name_full 'RSC Advances'
_journal_page_first 48596
_journal_page_last 48606
_journal_paper_doi 10.1039/C5RA06273J
_journal_volume 5
_journal_year 2015
_chemical_formula_moiety '2(C14 H9 N8 Ni0.5), 2(H2 O)'
_chemical_formula_sum 'C28 H22 N16 Ni O2'
_chemical_formula_weight 673.33
_space_group_crystal_system monoclinic
_space_group_IT_number 14
_space_group_name_Hall '-P 2yn'
_space_group_name_H-M_alt 'P 1 21/n 1'
_symmetry_space_group_name_Hall '-P 2yn'
_symmetry_space_group_name_H-M 'P 1 21/n 1'
_atom_sites_solution_hydrogens geom
_atom_sites_solution_primary direct
_atom_sites_solution_secondary difmap
_audit_creation_date 2012-02-11
_audit_creation_method
;
  Olex2 1.1
  (compiled 2011.02.15 svn.r1672, GUI svn.r3494)
;
_audit_update_record
;
2014-11-10 deposited with the CCDC.
2015-05-18 downloaded from the CCDC.
;
_cell_angle_alpha 90.00
_cell_angle_beta 96.657(8)
_cell_angle_gamma 90.00
_cell_formula_units_Z 2
_cell_length_a 9.1787(10)
_cell_length_b 15.2181(11)
_cell_length_c 10.3355(8)
_cell_measurement_reflns_used 1756
_cell_measurement_temperature 293(2)
_cell_measurement_theta_max 29.0948
_cell_measurement_theta_min 2.8055
_cell_volume 1434.0(2)
_computing_cell_refinement
;
CrysAlisPro, Agilent Technologies,
Version 1.171.35.15 (release 03-08-2011 CrysAlis171 .NET)
(compiled Aug  3 2011,13:03:54)
;
_computing_data_collection
;
CrysAlisPro, Agilent Technologies,
Version 1.171.35.15 (release 03-08-2011 CrysAlis171 .NET)
(compiled Aug  3 2011,13:03:54)
;
_computing_data_reduction
;
CrysAlisPro, Agilent Technologies,
Version 1.171.35.15 (release 03-08-2011 CrysAlis171 .NET)
(compiled Aug  3 2011,13:03:54)
;
_computing_molecular_graphics
;
O. V. Dolomanov, L. J. Bourhis, R. J. Gildea, J. A. K. Howard and H. Puschmann,
OLEX2: a complete structure solution, refinement and analysis program.
J. Appl. Cryst. (2009). 42, 339-341.
;
_computing_publication_material
;
O. V. Dolomanov, L. J. Bourhis, R. J. Gildea, J. A. K. Howard and H. Puschmann,
OLEX2: a complete structure solution, refinement and analysis program.
J. Appl. Cryst. (2009). 42, 339-341.
;
_computing_structure_refinement 'SHELXL-97 (Sheldrick, 1997)'
_computing_structure_solution 'A short history of SHELX (Sheldrick, 2007)/Bruker'
_diffrn_ambient_temperature 293(2)
_diffrn_detector_area_resol_mean 16.1623
_diffrn_measured_fraction_theta_full 0.999
_diffrn_measured_fraction_theta_max 0.999
_diffrn_measurement_details
;
  1 omega  -86.00   -3.00   0.5000   20.0000
omega____ theta____ kappa____ phi______ frames
    -      -17.6427  -57.0000  -90.0000 166

  2 omega  -55.00    3.00   0.5000   20.0000
omega____ theta____ kappa____ phi______ frames
    -      -17.6427  -57.0000 -180.0000 116

  3 omega  -63.00  -37.00   0.5000   20.0000
omega____ theta____ kappa____ phi______ frames
    -      -17.6427 -178.0000   30.0000 52

  4 omega  -47.00   52.00   0.5000   20.0000
omega____ theta____ kappa____ phi______ frames
    -      -17.6427   77.0000   30.0000 198

  5 omega  -34.00   38.00   0.5000   20.0000
omega____ theta____ kappa____ phi______ frames
    -      -17.6427   57.0000 -180.0000 144

  6 omega  -11.00   32.00   0.5000   20.0000
omega____ theta____ kappa____ phi______ frames
    -       18.8146   89.0000  128.0000 86

  7 omega   35.00   76.00   0.5000   20.0000
omega____ theta____ kappa____ phi______ frames
    -       18.8146  178.0000    0.0000 82
;
_diffrn_measurement_device_type 'SuperNova, Single source at offset), Eos'
_diffrn_measurement_method '\w scans'
_diffrn_orient_matrix_UB_11 0.0135194000
_diffrn_orient_matrix_UB_12 -0.0146414000
_diffrn_orient_matrix_UB_13 -0.0626803000
_diffrn_orient_matrix_UB_21 0.0388607000
_diffrn_orient_matrix_UB_22 0.0394095000
_diffrn_orient_matrix_UB_23 -0.0091158000
_diffrn_orient_matrix_UB_31 0.0660268000
_diffrn_orient_matrix_UB_32 -0.0201605000
_diffrn_orient_matrix_UB_33 0.0276869000
_diffrn_radiation_monochromator mirror
_diffrn_radiation_type 'Mo K\a'
_diffrn_radiation_wavelength 0.7107
_diffrn_reflns_av_R_equivalents 0.0841
_diffrn_reflns_av_unetI/netI 0.0985
_diffrn_reflns_limit_h_max 11
_diffrn_reflns_limit_h_min -11
_diffrn_reflns_limit_k_max 19
_diffrn_reflns_limit_k_min -19
_diffrn_reflns_limit_l_max 12
_diffrn_reflns_limit_l_min -12
_diffrn_reflns_number 11641
_diffrn_reflns_theta_full 26.37
_diffrn_reflns_theta_max 26.37
_diffrn_reflns_theta_min 2.81
_diffrn_source 'SuperNova (Mo) X-ray Source'
_exptl_absorpt_coefficient_mu 0.737
_exptl_absorpt_correction_T_max 1.00000
_exptl_absorpt_correction_T_min 0.87283
_exptl_absorpt_correction_type multi-scan
_exptl_absorpt_process_details
;
CrysAlisPro, Agilent Technologies,
Version 1.171.35.15 (release 03-08-2011 CrysAlis171 .NET)
(compiled Aug  3 2011,13:03:54)
Empirical absorption correction using spherical harmonics,
 implemented in SCALE3 ABSPACK scaling algorithm.
;
_exptl_crystal_colour reseda
_exptl_crystal_density_diffrn 1.559
_exptl_crystal_density_method 'not measured'
_exptl_crystal_description needle
_exptl_crystal_F_000 692
_exptl_crystal_size_max 0.33
_exptl_crystal_size_mid 0.21
_exptl_crystal_size_min 0.12
_refine_diff_density_max 0.622
_refine_diff_density_min -0.372
_refine_diff_density_rms 0.079
_refine_ls_extinction_method none
_refine_ls_goodness_of_fit_ref 1.029
_refine_ls_hydrogen_treatment mixed
_refine_ls_matrix_type full
_refine_ls_number_parameters 220
_refine_ls_number_reflns 2922
_refine_ls_number_restraints 3
_refine_ls_restrained_S_all 1.029
_refine_ls_R_factor_all 0.0902
_refine_ls_R_factor_gt 0.0530
_refine_ls_shift/su_max 0.000
_refine_ls_shift/su_mean 0.000
_refine_ls_structure_factor_coef Fsqd
_refine_ls_weighting_details 'calc w=1/[\s^2^(Fo^2^)+(0.0270P)^2^+0.0000P] where P=(Fo^2^+2Fc^2^)/3'
_refine_ls_weighting_scheme calc
_refine_ls_wR_factor_gt 0.0903
_refine_ls_wR_factor_ref 0.1073
_reflns_number_gt 1951
_reflns_number_total 2922
_reflns_threshold_expression >2sigma(I)
_cod_data_source_file c5ra06273j2.cif
_cod_data_source_block 0115-ypf-007a
_cod_original_cell_volume 1433.9(2)
_cod_database_code 1519702
_reflns_odcompleteness_completeness 99.80
_reflns_odcompleteness_iscentric 1
_reflns_odcompleteness_theta 26.32

loop_
_space_group_symop_id
_space_group_symop_operation_xyz
1 'x, y, z'
2 '-x+1/2, y+1/2, -z+1/2'
3 '-x, -y, -z'
4 'x-1/2, -y-1/2, z-1/2'

loop_
_atom_site_label
_atom_site_type_symbol
_atom_site_fract_x
_atom_site_fract_y
_atom_site_fract_z
_atom_site_U_iso_or_equiv
_atom_site_adp_type
_atom_site_occupancy
_atom_site_symmetry_multiplicity
_atom_site_calc_flag
_atom_site_refinement_flags
Ni1 Ni 0.5000 0.0000 1.0000 0.01941(18) Uani 1 2 d S
O1 O 0.4039(3) 0.1736(2) 0.6454(3) 0.0708(11) Uani 1 1 d D
H1A H 0.478(4) 0.178(3) 0.704(3) 0.106 Uiso 1 1 d D
H1B H 0.398(5) 0.2187(19) 0.597(4) 0.106 Uiso 1 1 d D
N1 N 0.0858(3) -0.40378(17) 1.3774(2) 0.0243(7) Uani 1 1 d .
N2 N 0.3646(3) -0.15957(17) 1.1580(2) 0.0247(7) Uani 1 1 d .
N3 N 0.3612(3) -0.09515(16) 1.0655(2) 0.0215(6) Uani 1 1 d .
N4 N 0.1447(3) -0.16777(18) 1.0322(3) 0.0295(7) Uani 1 1 d .
N5 N 0.3020(3) 0.01406(16) 0.8623(2) 0.0219(7) Uani 1 1 d .
N6 N 0.2345(3) 0.06431(17) 0.7637(2) 0.0286(7) Uani 1 1 d .
H6 H 0.2754 0.1059 0.7247 0.034 Uiso 1 1 calc R
N7 N 0.0646(3) -0.02791(18) 0.8150(3) 0.0310(8) Uani 1 1 d .
N8 N -0.2187(4) 0.1444(3) 0.4398(3) 0.0601(11) Uani 1 1 d .
C1 C 0.2265(4) -0.3803(2) 1.3846(4) 0.0437(11) Uani 1 1 d .
H1 H 0.2926 -0.4088 1.4455 0.052 Uiso 1 1 calc R
C2 C 0.2816(4) -0.3164(2) 1.3079(4) 0.0446(11) Uani 1 1 d .
H2 H 0.3813 -0.3035 1.3182 0.054 Uiso 1 1 calc R
C3 C 0.1883(4) -0.2723(2) 1.2166(3) 0.0255(8) Uani 1 1 d .
C4 C 0.0422(4) -0.2967(3) 1.2052(3) 0.0438(11) Uani 1 1 d .
H4 H -0.0256 -0.2698 1.1438 0.053 Uiso 1 1 calc R
C5 C -0.0017(4) -0.3610(3) 1.2855(3) 0.0426(11) Uani 1 1 d .
H5 H -0.1006 -0.3762 1.2751 0.051 Uiso 1 1 calc R
C6 C 0.2346(4) -0.2006(2) 1.1352(3) 0.0260(8) Uani 1 1 d .
C7 C 0.2293(4) -0.1031(2) 0.9949(3) 0.0252(8) Uani 1 1 d .
C8 C 0.1943(4) -0.0406(2) 0.8890(3) 0.0237(8) Uani 1 1 d .
C9 C 0.0933(4) 0.0385(2) 0.7367(3) 0.0288(9) Uani 1 1 d .
C10 C -0.0124(4) 0.0765(2) 0.6346(3) 0.0316(9) Uani 1 1 d .
C11 C -0.1552(4) 0.0473(3) 0.6216(4) 0.0473(11) Uani 1 1 d .
H11 H -0.1850 0.0047 0.6774 0.057 Uiso 1 1 calc R
C12 C -0.2534(5) 0.0826(3) 0.5236(4) 0.0609(14) Uani 1 1 d .
H12 H -0.3496 0.0623 0.5154 0.073 Uiso 1 1 calc R
C13 C -0.0814(5) 0.1723(3) 0.4554(4) 0.0554(13) Uani 1 1 d .
H13 H -0.0548 0.2157 0.3993 0.067 Uiso 1 1 calc R
C14 C 0.0257(4) 0.1409(3) 0.5501(4) 0.0474(12) Uani 1 1 d .
H14 H 0.1209 0.1628 0.5566 0.057 Uiso 1 1 calc R

loop_
_atom_site_aniso_label
_atom_site_aniso_U_11
_atom_site_aniso_U_22
_atom_site_aniso_U_33
_atom_site_aniso_U_23
_atom_site_aniso_U_13
_atom_site_aniso_U_12
Ni1 0.0187(3) 0.0177(3) 0.0220(3) 0.0002(2) 0.0032(2) 0.0003(3)
O1 0.048(2) 0.090(3) 0.069(2) 0.0461(19) -0.0194(17) -0.0269(18)
N1 0.0241(17) 0.0228(17) 0.0260(16) 0.0020(12) 0.0029(13) -0.0009(13)
N2 0.0253(16) 0.0233(17) 0.0255(15) 0.0057(12) 0.0034(13) -0.0020(13)
N3 0.0208(16) 0.0171(16) 0.0269(15) 0.0021(11) 0.0043(12) -0.0013(12)
N4 0.0268(17) 0.0281(18) 0.0329(17) 0.0077(13) 0.0003(14) -0.0047(14)
N5 0.0255(17) 0.0215(17) 0.0181(14) 0.0009(11) 0.0005(12) 0.0055(12)
N6 0.0312(18) 0.0246(17) 0.0295(16) 0.0053(12) 0.0009(14) -0.0021(14)
N7 0.0271(18) 0.0342(19) 0.0306(17) 0.0069(13) -0.0015(14) -0.0034(14)
N8 0.041(2) 0.082(3) 0.053(2) 0.011(2) -0.0128(19) 0.005(2)
C1 0.035(2) 0.046(3) 0.049(3) 0.026(2) 0.000(2) 0.001(2)
C2 0.025(2) 0.049(3) 0.059(3) 0.023(2) -0.0008(19) -0.0093(19)
C3 0.028(2) 0.025(2) 0.0237(18) 0.0036(14) 0.0048(15) -0.0038(16)
C4 0.035(2) 0.056(3) 0.038(2) 0.019(2) -0.0063(19) -0.014(2)
C5 0.031(2) 0.054(3) 0.041(2) 0.0202(19) -0.0034(19) -0.019(2)
C6 0.025(2) 0.022(2) 0.031(2) 0.0037(15) 0.0038(16) -0.0021(16)
C7 0.024(2) 0.027(2) 0.0248(19) 0.0030(15) 0.0031(16) 0.0002(16)
C8 0.026(2) 0.022(2) 0.0238(18) 0.0026(14) 0.0028(16) -0.0016(16)
C9 0.024(2) 0.029(2) 0.032(2) 0.0001(16) 0.0003(17) -0.0025(16)
C10 0.027(2) 0.033(2) 0.034(2) 0.0038(16) -0.0022(17) 0.0021(17)
C11 0.039(3) 0.055(3) 0.046(3) 0.015(2) -0.003(2) 0.000(2)
C12 0.038(3) 0.083(4) 0.058(3) 0.014(3) -0.007(2) -0.004(3)
C13 0.057(3) 0.059(3) 0.046(3) 0.025(2) -0.009(2) -0.006(2)
C14 0.039(3) 0.052(3) 0.048(3) 0.016(2) -0.008(2) -0.007(2)

loop_
_atom_type_symbol
_atom_type_description
_atom_type_scat_dispersion_real
_atom_type_scat_dispersion_imag
_atom_type_scat_source
C C 0.0033 0.0016 'International Tables Vol C Tables 4.2.6.8 and 6.1.1.4'
H H 0.0000 0.0000 'International Tables Vol C Tables 4.2.6.8 and 6.1.1.4'
N N 0.0061 0.0033 'International Tables Vol C Tables 4.2.6.8 and 6.1.1.4'
Ni Ni 0.3393 1.1124 'International Tables Vol C Tables 4.2.6.8 and 6.1.1.4'
O O 0.0106 0.0060 'International Tables Vol C Tables 4.2.6.8 and 6.1.1.4'

loop_
_geom_angle_atom_site_label_1
_geom_angle_atom_site_label_2
_geom_angle_atom_site_label_3
_geom_angle
_geom_angle_site_symmetry_1
_geom_angle_site_symmetry_3
N1 Ni1 N1 180.000(1) 4_655 2_557
N1 Ni1 N5 90.98(9) 4_655 .
N1 Ni1 N5 89.02(9) 2_557 .
N1 Ni1 N5 89.02(9) 4_655 3_657
N1 Ni1 N5 90.98(9) 2_557 3_657
N3 Ni1 N1 89.87(10) . 4_655
N3 Ni1 N1 89.87(10) 3_657 2_557
N3 Ni1 N1 90.13(10) . 2_557
N3 Ni1 N1 90.13(10) 3_657 4_655
N3 Ni1 N3 180.0 . 3_657
N3 Ni1 N5 77.68(10) . .
N3 Ni1 N5 77.68(10) 3_657 3_657
N3 Ni1 N5 102.32(10) . 3_657
N3 Ni1 N5 102.32(10) 3_657 .
N5 Ni1 N5 180.0 3_657 .
H1A O1 H1B 110(2) . .
C1 N1 Ni1 124.7(2) . 2_547
C1 N1 C5 114.0(3) . .
C5 N1 Ni1 121.3(2) . 2_547
C6 N2 N3 105.2(2) . .
N2 N3 Ni1 139.19(19) . .
C7 N3 Ni1 115.5(2) . .
C7 N3 N2 105.1(3) . .
C7 N4 C6 100.1(3) . .
N6 N5 Ni1 144.4(2) . .
C8 N5 Ni1 112.46(19) . .
C8 N5 N6 102.6(2) . .
N5 N6 H6 125.3 . .
C9 N6 N5 109.4(3) . .
C9 N6 H6 125.3 . .
C9 N7 C8 103.1(3) . .
C13 N8 C12 116.2(3) . .
N1 C1 H1 117.6 . .
N1 C1 C2 124.8(3) . .
C2 C1 H1 117.6 . .
C1 C2 H2 120.1 . .
C3 C2 C1 119.7(3) . .
C3 C2 H2 120.1 . .
C2 C3 C4 116.6(3) . .
C2 C3 C6 123.9(3) . .
C4 C3 C6 119.5(3) . .
C3 C4 H4 120.3 . .
C5 C4 C3 119.3(3) . .
C5 C4 H4 120.3 . .
N1 C5 C4 125.5(3) . .
N1 C5 H5 117.3 . .
C4 C5 H5 117.3 . .
N2 C6 N4 114.3(3) . .
N2 C6 C3 123.7(3) . .
N4 C6 C3 122.0(3) . .
N3 C7 C8 117.0(3) . .
N4 C7 N3 115.2(3) . .
N4 C7 C8 127.8(3) . .
N5 C8 N7 114.6(3) . .
N5 C8 C7 117.0(3) . .
N7 C8 C7 128.3(3) . .
N6 C9 C10 124.9(3) . .
N7 C9 N6 110.2(3) . .
N7 C9 C10 124.9(3) . .
C11 C10 C9 119.1(3) . .
C11 C10 C14 118.3(3) . .
C14 C10 C9 122.6(3) . .
C10 C11 H11 120.7 . .
C10 C11 C12 118.6(4) . .
C12 C11 H11 120.7 . .
N8 C12 C11 124.1(4) . .
N8 C12 H12 117.9 . .
C11 C12 H12 117.9 . .
N8 C13 H13 117.9 . .
N8 C13 C14 124.2(4) . .
C14 C13 H13 117.9 . .
C10 C14 C13 118.5(4) . .
C10 C14 H14 120.7 . .
C13 C14 H14 120.7 . .

loop_
_geom_bond_atom_site_label_1
_geom_bond_atom_site_label_2
_geom_bond_distance
_geom_bond_site_symmetry_2
Ni1 N1 2.145(3) 4_655
Ni1 N1 2.145(3) 2_557
Ni1 N3 2.092(3) 3_657
Ni1 N3 2.092(3) .
Ni1 N5 2.185(2) 3_657
Ni1 N5 2.185(2) .
O1 H1A 0.855(10) .
O1 H1B 0.848(10) .
N1 Ni1 2.145(3) 2_547
N1 C1 1.334(4) .
N1 C5 1.340(4) .
N2 N3 1.367(3) .
N2 C6 1.343(4) .
N3 C7 1.345(4) .
N4 C6 1.363(4) .
N4 C7 1.337(4) .
N5 N6 1.365(3) .
N5 C8 1.344(4) .
N6 H6 0.8600 .
N6 C9 1.351(4) .
N7 C8 1.352(4) .
N7 C9 1.340(4) .
N8 C12 1.341(5) .
N8 C13 1.321(5) .
C1 H1 0.9300 .
C1 C2 1.386(5) .
C2 H2 0.9300 .
C2 C3 1.374(4) .
C3 C4 1.383(5) .
C3 C6 1.470(4) .
C4 H4 0.9300 .
C4 C5 1.374(5) .
C5 H5 0.9300 .
C7 C8 1.458(4) .
C9 C10 1.467(4) .
C10 C11 1.375(5) .
C10 C14 1.384(5) .
C11 H11 0.9300 .
C11 C12 1.384(5) .
C12 H12 0.9300 .
C13 H13 0.9300 .
C13 C14 1.389(5) .
C14 H14 0.9300 .

loop_
_geom_torsion_atom_site_label_1
_geom_torsion_atom_site_label_2
_geom_torsion_atom_site_label_3
_geom_torsion_atom_site_label_4
_geom_torsion
_geom_torsion_site_symmetry_1
Ni1 N1 C1 C2 -178.1(3) 2_547
Ni1 N1 C5 C4 177.9(3) 2_547
Ni1 N3 C7 N4 175.9(2) .
Ni1 N3 C7 C8 -4.8(4) .
Ni1 N5 N6 C9 -169.8(3) .
Ni1 N5 C8 N7 173.4(2) .
Ni1 N5 C8 C7 -4.7(4) .
N1 Ni1 N3 N2 85.2(3) 4_655
N1 Ni1 N3 N2 -94.8(3) 2_557
N1 Ni1 N3 C7 -89.3(2) 4_655
N1 Ni1 N3 C7 90.7(2) 2_557
N1 Ni1 N5 N6 80.8(4) 2_557
N1 Ni1 N5 N6 -99.2(4) 4_655
N1 Ni1 N5 C8 91.3(2) 4_655
N1 Ni1 N5 C8 -88.7(2) 2_557
N1 C1 C2 C3 0.1(7) .
N2 N3 C7 N4 -0.3(4) .
N2 N3 C7 C8 179.0(3) .
N3 Ni1 N3 N2 24(100) 3_657
N3 Ni1 N3 C7 -150(100) 3_657
N3 Ni1 N5 N6 171.1(4) .
N3 Ni1 N5 N6 -8.9(4) 3_657
N3 Ni1 N5 C8 1.7(2) .
N3 Ni1 N5 C8 -178.3(2) 3_657
N3 N2 C6 N4 0.5(4) .
N3 N2 C6 C3 -177.0(3) .
N3 C7 C8 N5 6.5(5) .
N3 C7 C8 N7 -171.3(3) .
N4 C7 C8 N5 -174.4(3) .
N4 C7 C8 N7 7.9(6) .
N5 Ni1 N3 N2 176.2(3) .
N5 Ni1 N3 N2 -3.8(3) 3_657
N5 Ni1 N3 C7 1.8(2) .
N5 Ni1 N3 C7 -178.2(2) 3_657
N5 Ni1 N5 N6 54(100) 3_657
N5 Ni1 N5 C8 -116(100) 3_657
N5 N6 C9 N7 0.0(4) .
N5 N6 C9 C10 -178.8(3) .
N6 N5 C8 N7 -0.4(4) .
N6 N5 C8 C7 -178.4(3) .
N6 C9 C10 C11 -176.7(4) .
N6 C9 C10 C14 3.4(6) .
N7 C9 C10 C11 4.7(6) .
N7 C9 C10 C14 -175.2(4) .
N8 C13 C14 C10 -0.2(7) .
C1 N1 C5 C4 -1.6(6) .
C1 C2 C3 C4 -1.4(6) .
C1 C2 C3 C6 176.8(4) .
C2 C3 C4 C5 1.2(6) .
C2 C3 C6 N2 -13.2(6) .
C2 C3 C6 N4 169.5(3) .
C3 C4 C5 N1 0.3(7) .
C4 C3 C6 N2 165.0(3) .
C4 C3 C6 N4 -12.2(5) .
C5 N1 C1 C2 1.4(6) .
C6 N2 N3 Ni1 -174.9(3) .
C6 N2 N3 C7 -0.1(3) .
C6 N4 C7 N3 0.5(4) .
C6 N4 C7 C8 -178.6(3) .
C6 C3 C4 C5 -177.1(4) .
C7 N4 C6 N2 -0.6(4) .
C7 N4 C6 C3 176.9(3) .
C8 N5 N6 C9 0.2(3) .
C8 N7 C9 N6 -0.2(4) .
C8 N7 C9 C10 178.6(3) .
C9 N7 C8 N5 0.3(4) .
C9 N7 C8 C7 178.1(3) .
C9 C10 C11 C12 -179.0(4) .
C9 C10 C14 C13 179.2(4) .
C10 C11 C12 N8 -0.2(7) .
C11 C10 C14 C13 -0.7(6) .
C12 N8 C13 C14 0.9(7) .
C13 N8 C12 C11 -0.7(7) .
C14 C10 C11 C12 0.9(6) .
